data_2312039
loop_
_publ_author_name
'Bosch, Eric'
'Moreno, Bryce S.'
'Bowling, Nathan P.'

_publ_section_title
;
 &#x3c0;-Complexation and C-H hydrogen bonding in the formation of colored
 cocrystals.
;
_journal_coeditor_code OV3169
_journal_issue 'Pt 4'
_journal_name_full 'Acta crystallographica. Section C, Structural chemistry'
_journal_page_first 149
_journal_page_last 157
_journal_paper_doi 10.1107/S2053229623002231
_journal_volume 79
_journal_year 2023
_chemical_formula_iupac 'C14 H4 F4 N2 O4, C15 H14 N2'
_chemical_formula_moiety 'C14 H4 F4 N2 O4, C15 H14 N2'
_chemical_formula_sum 'C29 H18 F4 N4 O4'
_chemical_formula_weight 562.47
_chemical_name_systematic
;
4-{2-[4-(Dimethylamino)phenyl]ethynyl}pyridine;
1-[2-(3,5-dinitrophenyl)ethynyl]-2,3,5,6-tetrafluorobenzene
;
_space_group_crystal_system monoclinic
_space_group_IT_number 14
_space_group_name_Hall '-P 2ybc'
_space_group_name_H-M_alt 'P 1 21/c 1'
_atom_sites_solution_hydrogens geom
_audit_creation_method SHELXL-2019/2
_cell_angle_alpha 90
_cell_angle_beta 109.104(3)
_cell_angle_gamma 90
_cell_formula_units_Z 4
_cell_length_a 23.8353(8)
_cell_length_b 6.8067(2)
_cell_length_c 16.6103(5)
_cell_measurement_reflns_used 4996
_cell_measurement_temperature 100(2)
_cell_measurement_theta_max 26.04
_cell_measurement_theta_min 2.60
_cell_volume 2546.43(14)
_computing_cell_refinement
;
CrysAlis PRO (Rigaku OD, 2022)
;
_computing_data_collection
;
CrysAlis PRO (Rigaku OD, 2022)
;
_computing_data_reduction
;
CrysAlis PRO (Rigaku OD, 2022)
;
_computing_molecular_graphics
;
XSeed (Barbour, 2020)
;
_computing_publication_material
;
XSeed (Barbour, 2020)
;
_computing_structure_refinement
;
SHELXL2018 (Sheldrick, 2015b)
;
_computing_structure_solution
;
SHELXT2018 (Sheldrick, 2015a)
;
_diffrn_ambient_temperature 100(2)
_diffrn_detector 'Hybrid Pixel Array Detector'
_diffrn_detector_area_resol_mean 10.0000
_diffrn_measured_fraction_theta_full 1.000
_diffrn_measured_fraction_theta_max 0.869
_diffrn_measurement_device 'four-circle diffractometer'
_diffrn_measurement_device_type 'Rigaku XtaLAB Synergy Dualflex HyPix'
_diffrn_measurement_method '\w scans'
_diffrn_radiation_monochromator mirror
_diffrn_radiation_probe x-ray
_diffrn_radiation_type 'Mo K\a'
_diffrn_radiation_wavelength 0.71073
_diffrn_reflns_av_R_equivalents 0.0446
_diffrn_reflns_av_unetI/netI 0.0276
_diffrn_reflns_limit_h_max 30
_diffrn_reflns_limit_h_min -32
_diffrn_reflns_limit_k_max 9
_diffrn_reflns_limit_k_min -8
_diffrn_reflns_limit_l_max 22
_diffrn_reflns_limit_l_min -21
_diffrn_reflns_number 50721
_diffrn_reflns_theta_full 25.242
_diffrn_reflns_theta_max 30.056
_diffrn_reflns_theta_min 2.453
_diffrn_source 'micro-focus sealed X-ray tube'
_exptl_absorpt_coefficient_mu 0.119
_exptl_absorpt_correction_T_max 1.000
_exptl_absorpt_correction_T_min 0.734
_exptl_absorpt_correction_type gaussian
_exptl_absorpt_process_details
;
(CrysAlis PRO; Rigaku OD, 2022)
;
_exptl_crystal_colour red
_exptl_crystal_density_diffrn 1.467
_exptl_crystal_description 'cut block'
_exptl_crystal_F_000 1152
_exptl_crystal_size_max 0.40
_exptl_crystal_size_mid 0.20
_exptl_crystal_size_min 0.02
_refine_diff_density_max 0.425
_refine_diff_density_min -0.334
_refine_ls_extinction_method none
_refine_ls_goodness_of_fit_ref 1.021
_refine_ls_hydrogen_treatment constr
_refine_ls_matrix_type full
_refine_ls_number_parameters 372
_refine_ls_number_reflns 6490
_refine_ls_number_restraints 0
_refine_ls_restrained_S_all 1.021
_refine_ls_R_factor_all 0.0791
_refine_ls_R_factor_gt 0.0532
_refine_ls_shift/su_max 0.000
_refine_ls_shift/su_mean 0.000
_refine_ls_structure_factor_coef Fsqd
_refine_ls_weighting_details 'w=1/[\s^2^(Fo^2^)+(0.0582P)^2^+1.7045P] where P=(Fo^2^+2Fc^2^)/3'
_refine_ls_weighting_scheme calc
_refine_ls_wR_factor_gt 0.1328
_refine_ls_wR_factor_ref 0.1467
_reflns_number_gt 4632
_reflns_number_total 6490
_reflns_threshold_expression 'I > 2\s(I)'
_cod_data_source_file ov3169sup1.cif
_cod_data_source_block 1
_cod_original_sg_symbol_H-M 'P 21/c'
_cod_database_code 2312039
_shelx_space_group_comment
;
The symmetry employed for this shelxl refinement is uniquely defined
by the following loop, which should always be used as a source of
symmetry information in preference to the above space-group names.
They are only intended as comments.
;

loop_
_space_group_symop_operation_xyz
'x, y, z'
'-x, y+1/2, -z+1/2'
'-x, -y, -z'
'x, -y-1/2, z-1/2'

loop_
_atom_site_type_symbol
_atom_site_label
_atom_site_fract_x
_atom_site_fract_y
_atom_site_fract_z
_atom_site_U_iso_or_equiv
_atom_site_adp_type
_atom_site_calc_flag
_atom_site_occupancy
_atom_site_disorder_assembly
_atom_site_disorder_group
F F1 0.28456(5) 0.8952(2) 0.56244(9) 0.0523(3) Uani d 1 . .
O O1 0.16990(7) 0.8728(3) 0.02012(10) 0.0569(4) Uani d 1 . .
N N1 0.56110(8) 0.8842(3) 0.77962(11) 0.0479(5) Uani d 1 . .
C C1 0.66347(9) 0.9153(3) 0.86474(11) 0.0377(4) Uani d 1 . .
H H1 0.703142 0.939993 0.866805 0.045 Uiso calc 1 . .
F F2 0.38279(6) 0.8967(2) 0.69917(7) 0.0542(3) Uani d 1 . .
O O2 0.07428(7) 0.8889(3) -0.01819(9) 0.0622(5) Uani d 1 . .
N N2 0.87535(7) 0.8433(3) 1.43508(9) 0.0374(4) Uani d 1 . .
C C2 0.61747(10) 0.9154(3) 0.78774(12) 0.0456(5) Uani d 1 . .
H H2 0.627064 0.939357 0.737419 0.055 Uiso calc 1 . .
F F3 0.49846(5) 0.7940(2) 0.52233(9) 0.0590(4) Uani d 1 . .
O O3 -0.02267(7) 0.8563(4) 0.19380(11) 0.0835(8) Uani d 1 . .
N N3 0.12366(8) 0.8794(3) 0.03622(10) 0.0446(4) Uani d 1 . .
C C3 0.54875(9) 0.8501(3) 0.85129(14) 0.0438(5) Uani d 1 . .
H H3 0.508550 0.827434 0.847032 0.053 Uiso calc 1 . .
F F4 0.40060(6) 0.8014(2) 0.38489(7) 0.0545(3) Uani d 1 . .
O O4 0.02756(8) 0.8887(4) 0.32412(11) 0.0803(7) Uani d 1 . .
N N4 0.02398(7) 0.8720(3) 0.25021(10) 0.0388(4) Uani d 1 . .
C C4 0.59125(8) 0.8459(3) 0.93119(12) 0.0364(4) Uani d 1 . .
H H4 0.580164 0.821170 0.980224 0.044 Uiso calc 1 . .
C C5 0.65027(8) 0.8782(3) 0.93908(11) 0.0302(4) Uani d 1 . .
C C6 0.69531(8) 0.8735(3) 1.02069(11) 0.0316(4) Uani d 1 . .
C C7 0.73052(8) 0.8709(3) 1.09104(11) 0.0311(4) Uani d 1 . .
C C8 0.76868(7) 0.8680(2) 1.17791(10) 0.0280(3) Uani d 1 . .
C C9 0.74375(8) 0.8652(3) 1.24264(11) 0.0319(4) Uani d 1 . .
H H9 0.701761 0.866569 1.228328 0.038 Uiso calc 1 . .
C C10 0.77861(8) 0.8605(3) 1.32728(11) 0.0325(4) Uani d 1 . .
H H10 0.760409 0.859549 1.370321 0.039 Uiso calc 1 . .
C C11 0.84062(7) 0.8572(3) 1.35024(10) 0.0270(3) Uani d 1 . .
C C12 0.86623(7) 0.8646(2) 1.28534(10) 0.0272(3) Uani d 1 . .
H H12 0.908213 0.865951 1.299570 0.033 Uiso calc 1 . .
C C13 0.83073(7) 0.8699(3) 1.20077(10) 0.0280(3) Uani d 1 . .
H H13 0.848688 0.875039 1.157496 0.034 Uiso calc 1 . .
C C14 0.84830(9) 0.8579(3) 1.50130(11) 0.0415(5) Uani d 1 . .
H H14A 0.828751 0.985830 1.497565 0.062 Uiso calc 1 . .
H H14B 0.878988 0.844721 1.557196 0.062 Uiso calc 1 . .
H H14C 0.818879 0.753012 1.493936 0.062 Uiso calc 1 . .
C C15 0.93842(8) 0.8670(3) 1.45946(12) 0.0404(4) Uani d 1 . .
H H15A 0.954801 0.767690 1.430668 0.061 Uiso calc 1 . .
H H15B 0.956009 0.851147 1.521291 0.061 Uiso calc 1 . .
H H15C 0.947599 0.998385 1.443099 0.061 Uiso calc 1 . .
C C16 0.33747(8) 0.8741(3) 0.55145(12) 0.0342(4) Uani d 1 . .
C C17 0.38804(9) 0.8729(3) 0.62161(11) 0.0351(4) Uani d 1 . .
C C18 0.44282(8) 0.8476(3) 0.61351(12) 0.0356(4) Uani d 1 . .
H H18 0.477752 0.846873 0.661968 0.043 Uiso calc 1 . .
C C19 0.44556(8) 0.8234(3) 0.53314(13) 0.0372(4) Uani d 1 . .
C C20 0.39544(8) 0.8263(3) 0.46219(11) 0.0354(4) Uani d 1 . .
C C21 0.33970(7) 0.8529(3) 0.46970(11) 0.0313(4) Uani d 1 . .
C C22 0.28676(8) 0.8556(3) 0.39792(12) 0.0363(4) Uani d 1 . .
C C23 0.24107(8) 0.8576(3) 0.34014(12) 0.0368(4) Uani d 1 . .
C C24 0.18501(8) 0.8612(3) 0.27323(11) 0.0313(4) Uani d 1 . .
C C25 0.18202(8) 0.8654(3) 0.18809(12) 0.0328(4) Uani d 1 . .
H H25 0.217176 0.862299 0.173019 0.039 Uiso calc 1 . .
C C26 0.12667(8) 0.8741(3) 0.12585(11) 0.0325(4) Uani d 1 . .
C C27 0.07436(8) 0.8779(3) 0.14376(10) 0.0307(4) Uani d 1 . .
H H27 0.036964 0.885664 0.099941 0.037 Uiso calc 1 . .
C C28 0.07892(7) 0.8700(3) 0.22857(11) 0.0292(3) Uani d 1 . .
C C29 0.13262(8) 0.8613(3) 0.29382(11) 0.0316(4) Uani d 1 . .
H H29 0.133930 0.855430 0.351555 0.038 Uiso calc 1 . .

loop_
_atom_site_aniso_label
_atom_site_aniso_U_11
_atom_site_aniso_U_22
_atom_site_aniso_U_33
_atom_site_aniso_U_12
_atom_site_aniso_U_13
_atom_site_aniso_U_23
F1 0.0337(6) 0.0577(8) 0.0685(8) 0.0075(6) 0.0209(6) -0.0085(6)
O1 0.0573(10) 0.0682(11) 0.0561(9) 0.0014(8) 0.0333(8) 0.0001(8)
N1 0.0459(10) 0.0446(10) 0.0386(9) 0.0085(8) -0.0062(7) -0.0064(8)
C1 0.0350(9) 0.0434(11) 0.0330(9) 0.0064(8) 0.0088(7) 0.0028(8)
F2 0.0701(9) 0.0547(8) 0.0378(6) 0.0059(7) 0.0175(6) -0.0106(6)
O2 0.0533(9) 0.0982(15) 0.0290(7) -0.0181(9) 0.0053(7) -0.0041(8)
N2 0.0308(8) 0.0565(11) 0.0235(7) 0.0034(7) 0.0071(6) 0.0009(7)
C2 0.0516(12) 0.0526(13) 0.0274(9) 0.0136(10) 0.0061(8) 0.0017(8)
F3 0.0284(6) 0.0817(10) 0.0686(9) 0.0057(6) 0.0183(6) 0.0109(7)
O3 0.0274(8) 0.173(2) 0.0483(9) -0.0018(11) 0.0095(7) -0.0078(12)
N3 0.0466(10) 0.0540(11) 0.0359(9) -0.0075(8) 0.0171(7) -0.0036(8)
C3 0.0333(10) 0.0366(11) 0.0523(12) -0.0003(8) 0.0016(8) -0.0037(9)
F4 0.0568(8) 0.0738(9) 0.0346(6) 0.0064(7) 0.0175(5) 0.0087(6)
O4 0.0555(10) 0.148(2) 0.0449(9) -0.0032(12) 0.0271(8) 0.0004(11)
N4 0.0359(8) 0.0431(10) 0.0388(8) 0.0022(7) 0.0142(7) 0.0031(7)
C4 0.0351(9) 0.0316(10) 0.0401(10) 0.0002(8) 0.0092(8) 0.0019(8)
C5 0.0339(9) 0.0225(8) 0.0291(8) 0.0013(7) 0.0035(7) 0.0003(6)
C6 0.0336(9) 0.0257(9) 0.0325(9) 0.0008(7) 0.0069(7) 0.0009(7)
C7 0.0341(9) 0.0239(8) 0.0313(8) 0.0008(7) 0.0054(7) -0.0008(7)
C8 0.0314(8) 0.0219(8) 0.0263(8) 0.0010(7) 0.0034(6) -0.0001(6)
C9 0.0265(8) 0.0333(9) 0.0340(9) 0.0006(7) 0.0073(7) -0.0007(7)
C10 0.0304(8) 0.0399(10) 0.0293(8) 0.0011(8) 0.0125(7) -0.0002(7)
C11 0.0284(8) 0.0269(8) 0.0243(7) 0.0018(7) 0.0070(6) -0.0010(6)
C12 0.0262(8) 0.0274(8) 0.0274(8) 0.0010(7) 0.0079(6) 0.0005(6)
C13 0.0315(8) 0.0271(8) 0.0258(8) 0.0002(7) 0.0102(6) -0.0006(6)
C14 0.0427(10) 0.0547(13) 0.0267(9) 0.0001(9) 0.0109(8) 0.0008(8)
C15 0.0310(9) 0.0517(12) 0.0334(9) 0.0010(9) 0.0034(7) 0.0007(8)
C16 0.0268(8) 0.0279(9) 0.0471(10) 0.0020(7) 0.0110(7) -0.0039(8)
C17 0.0422(10) 0.0286(9) 0.0315(9) -0.0002(8) 0.0077(7) -0.0037(7)
C18 0.0307(9) 0.0296(9) 0.0367(9) -0.0012(7) -0.0023(7) 0.0005(7)
C19 0.0231(8) 0.0405(11) 0.0453(10) 0.0005(7) 0.0078(7) 0.0066(8)
C20 0.0351(9) 0.0379(10) 0.0313(9) 0.0007(8) 0.0080(7) 0.0054(7)
C21 0.0264(8) 0.0230(8) 0.0368(9) -0.0009(7) -0.0002(7) 0.0004(7)
C22 0.0331(9) 0.0234(9) 0.0430(10) -0.0008(7) -0.0004(8) 0.0004(7)
C23 0.0337(9) 0.0230(9) 0.0439(10) -0.0005(7) -0.0007(8) 0.0005(7)
C24 0.0301(8) 0.0204(8) 0.0352(9) -0.0014(7) -0.0006(7) -0.0010(7)
C25 0.0271(8) 0.0279(9) 0.0414(10) -0.0033(7) 0.0084(7) -0.0009(7)
C26 0.0347(9) 0.0336(10) 0.0274(8) -0.0049(8) 0.0076(7) -0.0015(7)
C27 0.0270(8) 0.0334(9) 0.0274(8) -0.0037(7) 0.0030(6) 0.0003(7)
C28 0.0282(8) 0.0269(8) 0.0309(8) -0.0008(7) 0.0075(6) -0.0009(7)
C29 0.0368(9) 0.0259(9) 0.0270(8) 0.0008(7) 0.0034(7) -0.0010(7)

loop_
_atom_type_symbol
_atom_type_description
_atom_type_scat_dispersion_real
_atom_type_scat_dispersion_imag
_atom_type_scat_source
C C 0.0033 0.0016 'International Tables Vol C Tables 4.2.6.8 and 6.1.1.4'
H H 0.0000 0.0000 'International Tables Vol C Tables 4.2.6.8 and 6.1.1.4'
F F 0.0171 0.0103 'International Tables Vol C Tables 4.2.6.8 and 6.1.1.4'
N N 0.0061 0.0033 'International Tables Vol C Tables 4.2.6.8 and 6.1.1.4'
O O 0.0106 0.0060 'International Tables Vol C Tables 4.2.6.8 and 6.1.1.4'

loop_
_geom_angle_atom_site_label_1
_geom_angle_atom_site_label_2
_geom_angle_atom_site_label_3
_geom_angle_site_symmetry_1
_geom_angle_site_symmetry_3
_geom_angle
_geom_angle_publ_flag
C2 N1 C3 . . 116.71(17) ?
C2 C1 C5 . . 118.57(18) ?
C2 C1 H1 . . 120.7 ?
C5 C1 H1 . . 120.7 ?
C11 N2 C15 . . 120.18(15) ?
C11 N2 C14 . . 120.10(15) ?
C15 N2 C14 . . 117.66(15) ?
N1 C2 C1 . . 124.36(19) ?
N1 C2 H2 . . 117.8 ?
C1 C2 H2 . . 117.8 ?
O1 N3 O2 . . 123.95(17) ?
O1 N3 C26 . . 118.36(17) ?
O2 N3 C26 . . 117.68(16) ?
N1 C3 C4 . . 123.58(19) ?
N1 C3 H3 . . 118.2 ?
C4 C3 H3 . . 118.2 ?
O3 N4 O4 . . 122.72(18) ?
O3 N4 C28 . . 118.72(16) ?
O4 N4 C28 . . 118.56(17) ?
C3 C4 C5 . . 119.32(19) ?
C3 C4 H4 . . 120.3 ?
C5 C4 H4 . . 120.3 ?
C4 C5 C1 . . 117.46(16) ?
C4 C5 C6 . . 120.69(17) ?
C1 C5 C6 . . 121.85(17) ?
C7 C6 C5 . . 176.3(2) ?
C6 C7 C8 . . 175.3(2) ?
C9 C8 C13 . . 118.13(15) ?
C9 C8 C7 . . 119.27(16) ?
C13 C8 C7 . . 122.60(16) ?
C10 C9 C8 . . 121.45(16) ?
C10 C9 H9 . . 119.3 ?
C8 C9 H9 . . 119.3 ?
C9 C10 C11 . . 120.53(16) ?
C9 C10 H10 . . 119.7 ?
C11 C10 H10 . . 119.7 ?
N2 C11 C10 . . 120.31(15) ?
N2 C11 C12 . . 121.26(15) ?
C10 C11 C12 . . 118.42(15) ?
C13 C12 C11 . . 120.40(15) ?
C13 C12 H12 . . 119.8 ?
C11 C12 H12 . . 119.8 ?
C12 C13 C8 . . 121.03(15) ?
C12 C13 H13 . . 119.5 ?
C8 C13 H13 . . 119.5 ?
N2 C14 H14A . . 109.5 ?
N2 C14 H14B . . 109.5 ?
H14A C14 H14B . . 109.5 ?
N2 C14 H14C . . 109.5 ?
H14A C14 H14C . . 109.5 ?
H14B C14 H14C . . 109.5 ?
N2 C15 H15A . . 109.5 ?
N2 C15 H15B . . 109.5 ?
H15A C15 H15B . . 109.5 ?
N2 C15 H15C . . 109.5 ?
H15A C15 H15C . . 109.5 ?
H15B C15 H15C . . 109.5 ?
F1 C16 C17 . . 119.21(17) ?
F1 C16 C21 . . 119.01(16) ?
C17 C16 C21 . . 121.77(17) ?
F2 C17 C18 . . 120.07(17) ?
F2 C17 C16 . . 118.74(17) ?
C18 C17 C16 . . 121.18(17) ?
C17 C18 C19 . . 117.63(16) ?
C17 C18 H18 . . 121.2 ?
C19 C18 H18 . . 121.2 ?
F3 C19 C18 . . 119.63(16) ?
F3 C19 C20 . . 118.46(18) ?
C18 C19 C20 . . 121.91(17) ?
F4 C20 C19 . . 119.49(17) ?
F4 C20 C21 . . 119.60(16) ?
C19 C20 C21 . . 120.90(17) ?
C16 C21 C20 . . 116.60(15) ?
C16 C21 C22 . . 120.80(17) ?
C20 C21 C22 . . 122.60(17) ?
C23 C22 C21 . . 177.2(2) ?
C22 C23 C24 . . 177.7(2) ?
C25 C24 C29 . . 119.69(15) ?
C25 C24 C23 . . 120.88(17) ?
C29 C24 C23 . . 119.43(17) ?
C26 C25 C24 . . 118.57(17) ?
C26 C25 H25 . . 120.7 ?
C24 C25 H25 . . 120.7 ?
C27 C26 C25 . . 123.32(16) ?
C27 C26 N3 . . 118.22(16) ?
C25 C26 N3 . . 118.46(17) ?
C26 C27 C28 . . 116.56(16) ?
C26 C27 H27 . . 121.7 ?
C28 C27 H27 . . 121.7 ?
C27 C28 C29 . . 123.14(17) ?
C27 C28 N4 . . 118.16(15) ?
C29 C28 N4 . . 118.70(15) ?
C28 C29 C24 . . 118.69(16) ?
C28 C29 H29 . . 120.7 ?
C24 C29 H29 . . 120.7 ?

loop_
_geom_bond_atom_site_label_1
_geom_bond_atom_site_label_2
_geom_bond_site_symmetry_2
_geom_bond_distance
_geom_bond_publ_flag
F1 C16 . 1.340(2) ?
O1 N3 . 1.217(2) ?
N1 C2 . 1.323(3) ?
N1 C3 . 1.337(3) ?
C1 C2 . 1.386(3) ?
C1 C5 . 1.393(3) ?
C1 H1 . 0.9500 ?
F2 C17 . 1.344(2) ?
O2 N3 . 1.229(2) ?
N2 C11 . 1.384(2) ?
N2 C15 . 1.432(2) ?
N2 C14 . 1.449(2) ?
C2 H2 . 0.9500 ?
F3 C19 . 1.345(2) ?
O3 N4 . 1.202(2) ?
N3 C26 . 1.467(2) ?
C3 C4 . 1.381(3) ?
C3 H3 . 0.9500 ?
F4 C20 . 1.340(2) ?
O4 N4 . 1.208(2) ?
N4 C28 . 1.467(2) ?
C4 C5 . 1.387(3) ?
C4 H4 . 0.9500 ?
C5 C6 . 1.428(2) ?
C6 C7 . 1.195(2) ?
C7 C8 . 1.432(2) ?
C8 C9 . 1.388(2) ?
C8 C13 . 1.402(2) ?
C9 C10 . 1.380(2) ?
C9 H9 . 0.9500 ?
C10 C11 . 1.400(2) ?
C10 H10 . 0.9500 ?
C11 C12 . 1.403(2) ?
C12 C13 . 1.383(2) ?
C12 H12 . 0.9500 ?
C13 H13 . 0.9500 ?
C14 H14A . 0.9800 ?
C14 H14B . 0.9800 ?
C14 H14C . 0.9800 ?
C15 H15A . 0.9800 ?
C15 H15B . 0.9800 ?
C15 H15C . 0.9800 ?
C16 C17 . 1.375(3) ?
C16 C21 . 1.384(3) ?
C17 C18 . 1.367(3) ?
C18 C19 . 1.368(3) ?
C18 H18 . 0.9500 ?
C19 C20 . 1.377(3) ?
C20 C21 . 1.386(3) ?
C21 C22 . 1.425(2) ?
C22 C23 . 1.193(3) ?
C23 C24 . 1.431(2) ?
C24 C25 . 1.393(3) ?
C24 C29 . 1.399(3) ?
C25 C26 . 1.386(2) ?
C25 H25 . 0.9500 ?
C26 C27 . 1.374(2) ?
C27 C28 . 1.378(2) ?
C27 H27 . 0.9500 ?
C28 C29 . 1.381(2) ?
C29 H29 . 0.9500 ?

loop_
_geom_hbond_atom_site_label_D
_geom_hbond_atom_site_label_H
_geom_hbond_atom_site_label_A
_geom_hbond_site_symmetry_A
_geom_hbond_distance_DH
_geom_hbond_distance_HA
_geom_hbond_distance_DA
_geom_hbond_angle_DHA
_geom_hbond_publ_flag
C2 H2 F4 3_676 0.95 2.61 3.364(2) 136.8 no
C4 H4 F3 4_576 0.95 2.41 3.207(2) 141.8 yes
C10 H10 F1 3_677 0.95 2.44 3.193(2) 135.7 yes
C14 H14A O1 2_656 0.98 2.65 3.535(3) 150.1 no
C14 H14C O1 2_646 0.98 2.62 3.334(3) 129.9 yes
C18 H18 N1 . 0.95 2.30 3.245(2) 173.3 yes

_cod_database_fobs_code 2312039
